data_7205394
loop_
_publ_author_name
'Pan, Zhao-Rui'
'Xu, Jiao'
'Yao, Xiao-Qiang'
'Li, Yi-Zhi'
'Guo, Zi-Jian'
'Zheng, He-Gen'

_publ_section_title
;
 Syntheses, structures, magnetic and photoluminescence properties of
 metal--organic frameworks based on aromatic polycarboxylate acids
;
_journal_issue 5
_journal_name_full CrystEngComm
_journal_page_first 1617
_journal_paper_doi 10.1039/c0ce00490a
_journal_volume 13
_journal_year 2011
_chemical_formula_moiety 'C16 H6 Co O8'
_chemical_formula_sum 'C16 H6 Co O8'
_chemical_formula_weight 385.14
_chemical_name_systematic
;
?
;
_space_group_IT_number 60
_symmetry_cell_setting orthorhombic
_symmetry_space_group_name_Hall '-P 2n 2ab'
_symmetry_space_group_name_H-M 'P b c n'
_atom_sites_solution_hydrogens geom
_atom_sites_solution_primary direct
_atom_sites_solution_secondary difmap
_audit_creation_method SHELXL-97
_cell_angle_alpha 90.00
_cell_angle_beta 90.00
_cell_angle_gamma 90.00
_cell_formula_units_Z 4
_cell_length_a 15.678(3)
_cell_length_b 9.1970(19)
_cell_length_c 9.414(2)
_cell_measurement_reflns_used 1024
_cell_measurement_temperature 293(2)
_cell_measurement_theta_max 27.62
_cell_measurement_theta_min 2.60
_cell_volume 1357.4(5)
_computing_cell_refinement 'SMART (Bruker, 2000)'
_computing_data_collection 'SMART (Bruker, 2000)'
_computing_data_reduction 'SAINT (Bruker, 2000)'
_computing_molecular_graphics SHELXTL
_computing_publication_material SHELXTL
_computing_structure_refinement 'SHELXL-97 (Sheldrick, 1997)'
_computing_structure_solution 'SHELXS-97 (Sheldrick, 1990)'
_diffrn_ambient_temperature 293(2)
_diffrn_measured_fraction_theta_full 1.000
_diffrn_measured_fraction_theta_max 1.000
_diffrn_measurement_device_type 'CCD area detector'
_diffrn_measurement_method 'phi and omega scans'
_diffrn_radiation_monochromator graphite
_diffrn_radiation_source 'fine-focus sealed tube'
_diffrn_radiation_type MoK\a
_diffrn_radiation_wavelength 0.71073
_diffrn_reflns_av_R_equivalents 0.0476
_diffrn_reflns_av_sigmaI/netI 0.0386
_diffrn_reflns_limit_h_max 19
_diffrn_reflns_limit_h_min -11
_diffrn_reflns_limit_k_max 11
_diffrn_reflns_limit_k_min -11
_diffrn_reflns_limit_l_max 11
_diffrn_reflns_limit_l_min -11
_diffrn_reflns_number 6732
_diffrn_reflns_theta_full 26.00
_diffrn_reflns_theta_max 26.00
_diffrn_reflns_theta_min 2.57
_exptl_absorpt_coefficient_mu 1.314
_exptl_absorpt_correction_T_max 0.77
_exptl_absorpt_correction_T_min 0.68
_exptl_absorpt_correction_type multi-scan
_exptl_absorpt_process_details 'SADABS; Bruker, 2000'
_exptl_crystal_colour red
_exptl_crystal_density_diffrn 1.885
_exptl_crystal_density_method 'not measured'
_exptl_crystal_description block
_exptl_crystal_F_000 772
_exptl_crystal_size_max 0.30
_exptl_crystal_size_mid 0.26
_exptl_crystal_size_min 0.20
_refine_diff_density_max 0.524
_refine_diff_density_min -0.257
_refine_diff_density_rms 0.071
_refine_ls_extinction_method none
_refine_ls_goodness_of_fit_ref 1.071
_refine_ls_hydrogen_treatment constr
_refine_ls_matrix_type full
_refine_ls_number_parameters 114
_refine_ls_number_reflns 1341
_refine_ls_number_restraints 0
_refine_ls_restrained_S_all 1.071
_refine_ls_R_factor_all 0.0447
_refine_ls_R_factor_gt 0.0339
_refine_ls_shift/su_max 0.000
_refine_ls_shift/su_mean 0.000
_refine_ls_structure_factor_coef Fsqd
_refine_ls_weighting_details 'calc w=1/[\s^2^(Fo^2^)+(0.0400P)^2^+0.0000P] where P=(Fo^2^+2Fc^2^)/3'
_refine_ls_weighting_scheme calc
_refine_ls_wR_factor_gt 0.0807
_refine_ls_wR_factor_ref 0.0841
_reflns_number_gt 1082
_reflns_number_total 1341
_reflns_threshold_expression >2sigma(I)
_cod_data_source_file C0CE00490A.TXT
_cod_data_source_block yy1
_cod_depositor_comments
;
The following automatic conversions were performed:
'_symmetry_cell_setting' value 'Orthorhombic' changed to 'orthorhombic'
according to '/home/saulius/struct/CIF-dictionaries/cif_core.dic'
dictionary named 'cif_core.dic' version 2.4.1 from 2010-06-29.

Automatic conversion script
Id: cif_fix_enum 1555 2011-01-17 13:19:09Z saulius 
;
_cod_original_sg_symbol_Hall '-P 2n 2ab '
_cod_database_code 7205394

loop_
_symmetry_equiv_pos_as_xyz
'x, y, z'
'-x+1/2, -y+1/2, z+1/2'
'-x, y, -z+1/2'
'x+1/2, -y+1/2, -z'
'-x, -y, -z'
'x-1/2, y-1/2, -z-1/2'
'x, -y, z-1/2'
'-x-1/2, y-1/2, z'

loop_
_atom_site_label
_atom_site_type_symbol
_atom_site_fract_x
_atom_site_fract_y
_atom_site_fract_z
_atom_site_U_iso_or_equiv
_atom_site_adp_type
_atom_site_occupancy
_atom_site_symmetry_multiplicity
_atom_site_calc_flag
_atom_site_refinement_flags
_atom_site_disorder_assembly
_atom_site_disorder_group
O4 O 0.36414(11) 0.45673(19) 0.2117(2) 0.0286(5) Uani 1 1 d . . .
C1 C 0.31139(17) 0.4041(3) 0.1312(3) 0.0246(6) Uani 1 1 d . . .
O3 O -0.02531(11) 0.11089(18) 0.09666(17) 0.0189(4) Uani 1 1 d . . .
Co1 Co 0.0000 0.04560(5) -0.2500 0.01699(17) Uani 1 2 d S . .
O1 O 0.03194(12) 0.20124(19) -0.10119(18) 0.0249(4) Uani 1 1 d . . .
C3 C 0.08051(15) 0.2929(3) 0.1186(3) 0.0180(6) Uani 1 1 d . . .
C4 C 0.16596(16) 0.3048(3) 0.0849(3) 0.0218(6) Uani 1 1 d . . .
H4A H 0.1877 0.2566 0.0059 0.026 Uiso 1 1 calc R . .
O5 O 0.32825(12) 0.3597(2) 0.0036(2) 0.0427(6) Uani 1 1 d . . .
C6 C 0.18640(17) 0.4613(3) 0.2849(3) 0.0296(7) Uani 1 1 d . . .
H6A H 0.2221 0.5159 0.3431 0.036 Uiso 1 1 calc R . .
C2 C 0.02585(16) 0.1946(3) 0.0304(3) 0.0187(6) Uani 1 1 d . . .
C7 C 0.10051(17) 0.4529(3) 0.3146(3) 0.0296(7) Uani 1 1 d . . .
H7A H 0.0785 0.5050 0.3909 0.035 Uiso 1 1 calc R . .
C5 C 0.21960(15) 0.3891(3) 0.1692(3) 0.0214(6) Uani 1 1 d . . .
C8 C 0.04675(15) 0.3691(3) 0.2338(3) 0.0200(6) Uani 1 1 d . . .

loop_
_atom_site_aniso_label
_atom_site_aniso_U_11
_atom_site_aniso_U_22
_atom_site_aniso_U_33
_atom_site_aniso_U_23
_atom_site_aniso_U_13
_atom_site_aniso_U_12
O4 0.0130(10) 0.0374(11) 0.0355(12) -0.0051(9) -0.0024(8) -0.0047(8)
C1 0.0192(15) 0.0275(14) 0.0270(16) 0.0004(12) 0.0005(12) -0.0009(12)
O3 0.0147(9) 0.0221(9) 0.0200(9) 0.0023(8) -0.0014(7) -0.0037(7)
Co1 0.0140(3) 0.0219(3) 0.0150(3) 0.000 -0.00061(18) 0.000
O1 0.0305(11) 0.0277(10) 0.0165(10) -0.0018(8) 0.0007(8) -0.0078(9)
C3 0.0166(14) 0.0204(13) 0.0169(13) 0.0018(11) -0.0017(10) -0.0017(11)
C4 0.0187(14) 0.0268(14) 0.0199(14) -0.0014(12) 0.0026(11) -0.0003(11)
O5 0.0224(11) 0.0776(16) 0.0281(12) -0.0136(12) 0.0058(9) -0.0059(11)
C6 0.0186(15) 0.0394(18) 0.0308(17) -0.0113(13) -0.0002(12) -0.0066(13)
C2 0.0132(12) 0.0207(12) 0.0221(14) -0.0013(11) -0.0015(10) 0.0048(11)
C7 0.0240(16) 0.0359(17) 0.0288(16) -0.0143(13) 0.0051(13) -0.0010(13)
C5 0.0151(13) 0.0253(14) 0.0239(15) -0.0012(12) -0.0001(11) -0.0022(11)
C8 0.0144(14) 0.0232(13) 0.0226(14) 0.0035(12) 0.0018(10) -0.0007(11)

loop_
_atom_type_symbol
_atom_type_description
_atom_type_scat_dispersion_real
_atom_type_scat_dispersion_imag
_atom_type_scat_source
C C 0.0033 0.0016 'International Tables Vol C Tables 4.2.6.8 and 6.1.1.4'
H H 0.0000 0.0000 'International Tables Vol C Tables 4.2.6.8 and 6.1.1.4'
O O 0.0106 0.0060 'International Tables Vol C Tables 4.2.6.8 and 6.1.1.4'
Co Co 0.3494 0.9721 'International Tables Vol C Tables 4.2.6.8 and 6.1.1.4'

loop_
_geom_angle_atom_site_label_1
_geom_angle_atom_site_label_2
_geom_angle_atom_site_label_3
_geom_angle
_geom_angle_site_symmetry_1
_geom_angle_site_symmetry_3
_geom_angle_publ_flag
C1 O4 Co1 140.10(19) . 2 ?
O4 C1 O5 124.2(3) . . ?
O4 C1 C5 122.8(3) . . ?
O5 C1 C5 113.0(2) . . ?
C2 O3 Co1 129.69(16) . 5 ?
O1 Co1 O1 92.21(10) . 3_554 ?
O1 Co1 O3 176.90(7) . 7 ?
O1 Co1 O3 87.85(7) 3_554 7 ?
O1 Co1 O3 87.85(7) . 5 ?
O1 Co1 O3 176.90(7) 3_554 5 ?
O3 Co1 O3 92.26(9) 7 5 ?
O1 Co1 O4 83.17(7) . 2_554 ?
O1 Co1 O4 97.62(7) 3_554 2_554 ?
O3 Co1 O4 93.75(7) 7 2_554 ?
O3 Co1 O4 85.46(7) 5 2_554 ?
O1 Co1 O4 97.62(7) . 4_455 ?
O1 Co1 O4 83.17(7) 3_554 4_455 ?
O3 Co1 O4 85.46(7) 7 4_455 ?
O3 Co1 O4 93.75(7) 5 4_455 ?
O4 Co1 O4 178.86(10) 2_554 4_455 ?
C2 O1 Co1 128.54(17) . . ?
C4 C3 C8 120.4(2) . . ?
C4 C3 C2 118.4(2) . . ?
C8 C3 C2 121.1(2) . . ?
C3 C4 C5 119.9(2) . . ?
C3 C4 H4A 120.0 . . ?
C5 C4 H4A 120.0 . . ?
C7 C6 C5 120.2(3) . . ?
C7 C6 H6A 119.9 . . ?
C5 C6 H6A 119.9 . . ?
O1 C2 O3 124.4(2) . . ?
O1 C2 C3 118.6(2) . . ?
O3 C2 C3 116.9(2) . . ?
C8 C7 C6 121.3(3) . . ?
C8 C7 H7A 119.3 . . ?
C6 C7 H7A 119.3 . . ?
C6 C5 C4 119.4(2) . . ?
C6 C5 C1 120.7(2) . . ?
C4 C5 C1 119.9(2) . . ?
C7 C8 C3 118.7(2) . . ?
C7 C8 C8 119.2(2) . 3 ?
C3 C8 C8 122.0(2) . 3 ?

loop_
_geom_bond_atom_site_label_1
_geom_bond_atom_site_label_2
_geom_bond_distance
_geom_bond_site_symmetry_2
_geom_bond_publ_flag
O4 C1 1.222(3) . ?
O4 Co1 2.1605(18) 2 ?
C1 O5 1.296(3) . ?
C1 C5 1.490(4) . ?
O3 C2 1.275(3) . ?
O3 Co1 2.0767(17) 5 ?
Co1 O1 2.0646(18) . ?
Co1 O1 2.0646(18) 3_554 ?
Co1 O3 2.0767(17) 7 ?
Co1 O3 2.0767(17) 5 ?
Co1 O4 2.1605(18) 2_554 ?
Co1 O4 2.1605(18) 4_455 ?
O1 C2 1.244(3) . ?
C3 C4 1.381(3) . ?
C3 C8 1.395(3) . ?
C3 C2 1.497(3) . ?
C4 C5 1.392(3) . ?
C4 H4A 0.9300 . ?
C6 C7 1.377(4) . ?
C6 C5 1.377(4) . ?
C6 H6A 0.9300 . ?
C7 C8 1.372(4) . ?
C7 H7A 0.9300 . ?
C8 C8 1.497(5) 3 ?
